data_4314186
loop_
_publ_author_name
'Cheng-Yong Su'
'Andrea M. Goforth'
'Mark D. Smith'
'Hans-Conrad zur Loye'

_publ_section_title
;
 Formation of Dinuclear, Macrocyclic, and Chain Structures from HgI2 and a
 Semirigid Benzimidazole-Based Bridging Ligand: An Example of Ring-Opening
 Supramolecular Isomerism
;
_journal_name_full 'Inorganic Chemistry'
_journal_page_first 5685
_journal_page_last 5692
_journal_paper_doi 10.1021/ic034388l
_journal_volume 42
_journal_year 2003
_chemical_formula_sum 'C50 H48 Hg2 I4 N8'
_chemical_formula_weight 1669.74
_chemical_name_systematic
; 
 ? 
;
_space_group_IT_number 2
_symmetry_cell_setting triclinic
_symmetry_space_group_name_Hall '-P 1'
_symmetry_space_group_name_H-M 'P -1'
_atom_sites_solution_hydrogens geom
_atom_sites_solution_primary direct
_atom_sites_solution_secondary difmap
_audit_creation_method SHELXL-97
_cell_angle_alpha 79.9780(10)
_cell_angle_beta 80.6890(10)
_cell_angle_gamma 71.7790(10)
_cell_formula_units_Z 2
_cell_length_a 11.3823(7)
_cell_length_b 11.5255(7)
_cell_length_c 20.4802(13)
_cell_measurement_reflns_used 6755
_cell_measurement_temperature 150.0(2)
_cell_measurement_theta_max 25.046
_cell_measurement_theta_min 2.616
_cell_volume 2496.5(3)
_computing_cell_refinement 'SAINT+ NT V6.02a (Bruker, 1998)'
_computing_data_collection 'SMART NT V5.625 (Bruker, 2000)'
_computing_data_reduction 'SAINT+ NT V6.02a'
_computing_molecular_graphics 'SHELXTL V5.1 (Sheldrick, 1997)'
_computing_publication_material 'SHELXTL V5.1'
_computing_structure_refinement 'SHELXL-97 (Sheldrick, 1997)'
_computing_structure_solution 'SHELXS-97 (Sheldrick, 1990)'
_diffrn_ambient_temperature 150.0(2)
_diffrn_measured_fraction_theta_full 0.993
_diffrn_measured_fraction_theta_max 0.993
_diffrn_measurement_device_type 'Bruker SMART APEX CCD diffractometer'
_diffrn_measurement_method 'omega scans'
_diffrn_radiation_monochromator graphite
_diffrn_radiation_source 'sealed tube'
_diffrn_radiation_type MoK\a
_diffrn_radiation_wavelength 0.71073
_diffrn_reflns_av_R_equivalents 0.0455
_diffrn_reflns_av_sigmaI/netI 0.0673
_diffrn_reflns_limit_h_max 13
_diffrn_reflns_limit_h_min -13
_diffrn_reflns_limit_k_max 13
_diffrn_reflns_limit_k_min -13
_diffrn_reflns_limit_l_max 24
_diffrn_reflns_limit_l_min -24
_diffrn_reflns_number 20448
_diffrn_reflns_theta_full 25.07
_diffrn_reflns_theta_max 25.07
_diffrn_reflns_theta_min 1.88
_diffrn_standards_decay_% <1
_exptl_absorpt_coefficient_mu 8.659
_exptl_absorpt_correction_T_max 0.3526
_exptl_absorpt_correction_T_min 0.1994
_exptl_absorpt_correction_type multi-scan
_exptl_absorpt_process_details '(SADABS, Bruker, 1997)'
_exptl_crystal_colour colorless
_exptl_crystal_density_diffrn 2.221
_exptl_crystal_density_method 'not measured'
_exptl_crystal_description plate
_exptl_crystal_F_000 1552
_exptl_crystal_size_max 0.24
_exptl_crystal_size_mid 0.18
_exptl_crystal_size_min 0.04
_refine_diff_density_max 1.596
_refine_diff_density_min -1.454
_refine_diff_density_rms 0.180
_refine_ls_extinction_method none
_refine_ls_goodness_of_fit_ref 1.009
_refine_ls_hydrogen_treatment mixed
_refine_ls_matrix_type full
_refine_ls_number_parameters 583
_refine_ls_number_reflns 8804
_refine_ls_number_restraints 0
_refine_ls_restrained_S_all 1.009
_refine_ls_R_factor_all 0.0452
_refine_ls_R_factor_gt 0.0372
_refine_ls_shift/su_max 0.001
_refine_ls_shift/su_mean 0.000
_refine_ls_structure_factor_coef Fsqd
_refine_ls_weighting_details 'calc w=1/[\s^2^(Fo^2^)+(0.0202P)^2^+0.0000P] where P=(Fo^2^+2Fc^2^)/3'
_refine_ls_weighting_scheme calc
_refine_ls_wR_factor_gt 0.0746
_refine_ls_wR_factor_ref 0.0760
_reflns_number_gt 6942
_reflns_number_total 8804
_reflns_threshold_expression >2sigma(I)
_cod_data_source_file ic034388lsi20030709_115411_3.cif
_cod_data_source_block compd2
_cod_depositor_comments
;
The following automatic conversions were performed:

'_symmetry_cell_setting' value 'Triclinic' changed to 'triclinic'
according to the built-in table from CIF Core dictionary named
'cif_core.dic' version 2.4.1 from 2010-06-29.

Automatic conversion script
Id: cif_fix_values 1646 2011-03-28 12:23:43Z adriana 
;
_cod_database_code 4314186

loop_
_symmetry_equiv_pos_as_xyz
'x, y, z'
'-x, -y, -z'

loop_
_atom_site_label
_atom_site_type_symbol
_atom_site_fract_x
_atom_site_fract_y
_atom_site_fract_z
_atom_site_U_iso_or_equiv
_atom_site_adp_type
_atom_site_occupancy
_atom_site_symmetry_multiplicity
_atom_site_calc_flag
_atom_site_refinement_flags
_atom_site_disorder_assembly
_atom_site_disorder_group
Hg1 Hg 0.87494(3) 0.29960(3) 0.386891(15) 0.02870(9) Uani 1 1 d . . .
I1 I 0.77964(6) 0.51822(5) 0.43300(3) 0.04099(16) Uani 1 1 d . . .
I2 I 1.07941(5) 0.17459(5) 0.31873(3) 0.03617(15) Uani 1 1 d . . .
C1 C 0.7441(7) 0.2067(7) 0.2802(4) 0.0253(19) Uani 1 1 d . . .
H1 H 0.8272 0.1648 0.2644 0.030 Uiso 1 1 calc R . .
C2 C 0.5391(7) 0.2634(7) 0.2955(4) 0.0237(18) Uani 1 1 d . . .
C3 C 0.4113(8) 0.2828(7) 0.2971(4) 0.030(2) Uani 1 1 d . . .
H3 H 0.3795 0.2391 0.2723 0.036 Uiso 1 1 calc R . .
C4 C 0.3346(8) 0.3668(7) 0.3357(4) 0.030(2) Uani 1 1 d . . .
H4 H 0.2472 0.3821 0.3378 0.036 Uiso 1 1 calc R . .
C5 C 0.3794(8) 0.4320(7) 0.3727(4) 0.035(2) Uani 1 1 d . . .
H5 H 0.3221 0.4897 0.3992 0.042 Uiso 1 1 calc R . .
C6 C 0.5058(8) 0.4137(7) 0.3712(4) 0.028(2) Uani 1 1 d . . .
H6 H 0.5364 0.4580 0.3961 0.034 Uiso 1 1 calc R . .
C7 C 0.5875(8) 0.3270(7) 0.3314(4) 0.0246(19) Uani 1 1 d . . .
C8 C 0.6463(7) 0.0946(7) 0.2206(4) 0.0247(18) Uani 1 1 d . . .
H8A H 0.7326 0.0402 0.2132 0.030 Uiso 1 1 calc R . .
H8B H 0.6211 0.1379 0.1766 0.030 Uiso 1 1 calc R . .
C9 C 0.5595(7) 0.0145(6) 0.2510(3) 0.0206(18) Uani 1 1 d . . .
C10 C 0.5770(7) -0.0532(6) 0.3148(3) 0.0204(17) Uani 1 1 d . . .
C11 C 0.4884(7) -0.1143(7) 0.3456(4) 0.0235(18) Uani 1 1 d . . .
C12 C 0.3932(7) -0.1152(7) 0.3115(4) 0.0234(18) Uani 1 1 d . . .
C13 C 0.3836(7) -0.0506(7) 0.2482(4) 0.0261(19) Uani 1 1 d . . .
H13 H 0.3194 -0.0528 0.2245 0.031 Uiso 1 1 calc R . .
C14 C 0.4633(7) 0.0174(7) 0.2178(4) 0.0232(18) Uani 1 1 d . . .
C15 C 0.6880(7) -0.0632(7) 0.3486(4) 0.028(2) Uani 1 1 d . . .
H15A H 0.7515 -0.0385 0.3157 0.043 Uiso 1 1 calc R . .
H15B H 0.7225 -0.1485 0.3686 0.043 Uiso 1 1 calc R . .
H15C H 0.6627 -0.0090 0.3835 0.043 Uiso 1 1 calc R . .
C16 C 0.2988(8) -0.1850(8) 0.3402(4) 0.037(2) Uani 1 1 d . . .
H16A H 0.3407 -0.2640 0.3650 0.055 Uiso 1 1 calc R . .
H16B H 0.2615 -0.1999 0.3037 0.055 Uiso 1 1 calc R . .
H16C H 0.2336 -0.1361 0.3703 0.055 Uiso 1 1 calc R . .
C17 C 0.4392(8) 0.0913(7) 0.1495(3) 0.030(2) Uani 1 1 d . . .
H17A H 0.4152 0.1795 0.1532 0.045 Uiso 1 1 calc R . .
H17B H 0.3718 0.0723 0.1332 0.045 Uiso 1 1 calc R . .
H17C H 0.5150 0.0697 0.1182 0.045 Uiso 1 1 calc R . .
C18 C 0.5010(8) -0.1810(7) 0.4167(4) 0.029(2) Uani 1 1 d . . .
H18A H 0.5287 -0.2711 0.4153 0.035 Uiso 1 1 calc R . .
H18B H 0.5658 -0.1599 0.4351 0.035 Uiso 1 1 calc R . .
C19 C 0.3259(8) -0.2309(8) 0.4954(4) 0.031(2) Uani 1 1 d . . .
H19 H 0.3585 -0.3174 0.4946 0.037 Uiso 1 1 calc R . .
C20 C 0.3108(7) -0.0319(7) 0.4734(3) 0.0189(17) Uani 1 1 d . . .
C21 C 0.3242(8) 0.0838(8) 0.4545(4) 0.030(2) Uani 1 1 d . . .
H21 H 0.3963 0.0964 0.4274 0.037 Uiso 1 1 calc R . .
C22 C 0.2281(9) 0.1817(8) 0.4768(4) 0.037(2) Uani 1 1 d . . .
H22 H 0.2336 0.2632 0.4634 0.044 Uiso 1 1 calc R . .
C23 C 0.1229(9) 0.1635(8) 0.5186(4) 0.038(2) Uani 1 1 d . . .
H23 H 0.0592 0.2328 0.5332 0.045 Uiso 1 1 calc R . .
C24 C 0.1101(8) 0.0462(8) 0.5392(4) 0.033(2) Uani 1 1 d . . .
H24 H 0.0383 0.0340 0.5668 0.039 Uiso 1 1 calc R . .
C25 C 0.2084(8) -0.0543(7) 0.5172(3) 0.028(2) Uani 1 1 d . . .
N1 N 0.7172(6) 0.2900(6) 0.3211(3) 0.0262(16) Uani 1 1 d . . .
N2 N 0.6441(6) 0.1858(6) 0.2627(3) 0.0220(15) Uani 1 1 d . . .
N3 N 0.2195(6) -0.1787(6) 0.5296(3) 0.0303(17) Uani 1 1 d . . .
N4 N 0.3838(6) -0.1491(6) 0.4615(3) 0.0239(15) Uani 1 1 d . . .
Hg2 Hg -0.02728(3) 0.19755(3) 0.798460(15) 0.02576(9) Uani 1 1 d . . .
I3 I -0.06354(5) -0.01595(5) 0.86022(3) 0.03349(15) Uani 1 1 d . . .
I4 I -0.04780(5) 0.33361(5) 0.68063(3) 0.03122(14) Uani 1 1 d . . .
C26 C 0.2305(7) 0.2784(7) 0.7723(4) 0.0241(18) Uani 1 1 d . . .
H26 H 0.2062 0.3162 0.7296 0.029 Uiso 1 1 calc R . .
C27 C 0.3334(7) 0.2275(7) 0.8593(4) 0.0211(18) Uani 1 1 d . . .
C28 C 0.4124(8) 0.2106(7) 0.9088(4) 0.030(2) Uani 1 1 d . . .
H28 H 0.4747 0.2515 0.9031 0.036 Uiso 1 1 calc R . .
C29 C 0.3948(8) 0.1323(7) 0.9652(4) 0.030(2) Uani 1 1 d . . .
H29 H 0.4460 0.1185 0.9998 0.036 Uiso 1 1 calc R . .
C30 C 0.3020(8) 0.0711(7) 0.9736(4) 0.027(2) Uani 1 1 d . . .
H30 H 0.2925 0.0173 1.0136 0.033 Uiso 1 1 calc R . .
C31 C 0.2260(8) 0.0877(7) 0.9256(4) 0.0279(19) Uani 1 1 d . . .
H31 H 0.1643 0.0460 0.9316 0.034 Uiso 1 1 calc R . .
C32 C 0.2411(7) 0.1675(7) 0.8675(4) 0.0234(18) Uani 1 1 d . . .
C33 C 0.3936(7) 0.3867(7) 0.7669(4) 0.0255(19) Uani 1 1 d . . .
H33A H 0.3555 0.4368 0.7270 0.031 Uiso 1 1 calc R . .
H33B H 0.4801 0.3402 0.7520 0.031 Uiso 1 1 calc R . .
C34 C 0.3955(7) 0.4727(7) 0.8159(3) 0.0212(18) Uani 1 1 d . . .
C35 C 0.2857(7) 0.5465(6) 0.8446(4) 0.0208(18) Uani 1 1 d . . .
C36 C 0.2883(7) 0.6156(7) 0.8941(4) 0.0217(18) Uani 1 1 d . . .
C37 C 0.4035(8) 0.6148(7) 0.9120(4) 0.0255(19) Uani 1 1 d . . .
C38 C 0.5097(8) 0.5441(7) 0.8801(4) 0.0271(19) Uani 1 1 d . . .
H38 H 0.5876 0.5452 0.8906 0.033 Uiso 1 1 calc R . .
C39 C 0.5097(7) 0.4698(7) 0.8324(4) 0.0236(18) Uani 1 1 d . . .
C40 C 0.1613(7) 0.5550(7) 0.8228(4) 0.0268(19) Uani 1 1 d . . .
H40A H 0.1750 0.5292 0.7784 0.040 Uiso 1 1 calc R . .
H40B H 0.1075 0.6402 0.8214 0.040 Uiso 1 1 calc R . .
H40C H 0.1214 0.5009 0.8547 0.040 Uiso 1 1 calc R . .
C41 C 0.4136(8) 0.6872(7) 0.9633(4) 0.031(2) Uani 1 1 d . . .
H41A H 0.3810 0.6537 1.0074 0.047 Uiso 1 1 calc R . .
H41B H 0.3652 0.7736 0.9528 0.047 Uiso 1 1 calc R . .
H41C H 0.5011 0.6821 0.9636 0.047 Uiso 1 1 calc R . .
C42 C 0.6335(7) 0.3904(8) 0.8024(4) 0.032(2) Uani 1 1 d . . .
H42A H 0.6398 0.3032 0.8168 0.047 Uiso 1 1 calc R . .
H42B H 0.7018 0.4099 0.8174 0.047 Uiso 1 1 calc R . .
H42C H 0.6388 0.4068 0.7536 0.047 Uiso 1 1 calc R . .
C43 C 0.1681(8) 0.6940(7) 0.9276(4) 0.033(2) Uani 1 1 d . . .
H43A H 0.1672 0.7814 0.9176 0.040 Uiso 1 1 calc R . .
H43B H 0.0973 0.6859 0.9082 0.040 Uiso 1 1 calc R . .
C44 C 0.1173(7) 0.7417(7) 1.0459(4) 0.0277(19) Uani 1 1 d . . .
H44 H 0.1066 0.8275 1.0338 0.033 Uiso 1 1 calc R . .
C45 C 0.1557(7) 0.5448(7) 1.0376(4) 0.0222(18) Uani 1 1 d . . .
C46 C 0.1809(8) 0.4295(7) 1.0176(4) 0.033(2) Uani 1 1 d . . .
H46 H 0.1968 0.4175 0.9719 0.039 Uiso 1 1 calc R . .
C47 C 0.1815(8) 0.3333(7) 1.0685(4) 0.032(2) Uani 1 1 d . . .
H47 H 0.2000 0.2522 1.0575 0.038 Uiso 1 1 calc R . .
C48 C 0.1558(7) 0.3518(7) 1.1348(4) 0.031(2) Uani 1 1 d . . .
H48 H 0.1563 0.2830 1.1680 0.038 Uiso 1 1 calc R . .
C49 C 0.1293(7) 0.4679(7) 1.1546(4) 0.0278(19) Uani 1 1 d . . .
H49 H 0.1139 0.4794 1.2004 0.033 Uiso 1 1 calc R . .
C50 C 0.1266(7) 0.5655(7) 1.1042(4) 0.0240(18) Uani 1 1 d . . .
N5 N 0.1758(6) 0.2019(5) 0.8113(3) 0.0227(15) Uani 1 1 d . . .
N6 N 0.3229(6) 0.2990(5) 0.7972(3) 0.0208(14) Uani 1 1 d . . .
N7 N 0.1025(6) 0.6912(6) 1.1075(3) 0.0270(16) Uani 1 1 d . . .
N8 N 0.1492(6) 0.6613(6) 1.0010(3) 0.0291(17) Uani 1 1 d . . .

loop_
_atom_site_aniso_label
_atom_site_aniso_U_11
_atom_site_aniso_U_22
_atom_site_aniso_U_33
_atom_site_aniso_U_23
_atom_site_aniso_U_13
_atom_site_aniso_U_12
Hg1 0.0295(2) 0.03256(19) 0.02501(17) -0.00769(14) 0.00413(15) -0.01190(16)
I1 0.0452(4) 0.0340(3) 0.0466(4) -0.0162(3) 0.0086(3) -0.0167(3)
I2 0.0265(3) 0.0496(4) 0.0282(3) -0.0099(3) 0.0033(3) -0.0059(3)
C1 0.018(5) 0.029(5) 0.027(4) -0.003(4) 0.000(4) -0.006(4)
C2 0.024(5) 0.021(4) 0.022(4) 0.002(3) 0.000(4) -0.005(4)
C3 0.040(6) 0.029(5) 0.025(4) -0.008(4) 0.003(4) -0.017(4)
C4 0.021(5) 0.026(5) 0.041(5) -0.006(4) -0.003(4) -0.004(4)
C5 0.039(6) 0.025(5) 0.034(5) -0.003(4) 0.004(4) -0.004(4)
C6 0.029(5) 0.030(5) 0.029(4) -0.013(4) 0.006(4) -0.013(4)
C7 0.030(5) 0.021(4) 0.021(4) -0.002(3) 0.001(4) -0.007(4)
C8 0.024(5) 0.031(5) 0.020(4) -0.009(3) 0.001(4) -0.007(4)
C9 0.015(4) 0.023(4) 0.018(4) -0.005(3) 0.005(3) 0.001(3)
C10 0.026(5) 0.018(4) 0.016(4) -0.007(3) 0.000(3) -0.002(4)
C11 0.025(5) 0.018(4) 0.024(4) -0.008(3) 0.001(4) -0.001(4)
C12 0.024(5) 0.023(4) 0.023(4) -0.009(3) 0.005(4) -0.006(4)
C13 0.022(5) 0.025(4) 0.031(5) -0.010(4) -0.006(4) -0.003(4)
C14 0.026(5) 0.026(4) 0.020(4) -0.013(3) 0.000(4) -0.007(4)
C15 0.031(5) 0.035(5) 0.019(4) 0.001(4) -0.002(4) -0.012(4)
C16 0.032(5) 0.043(6) 0.041(5) -0.007(4) -0.005(4) -0.017(5)
C17 0.029(5) 0.037(5) 0.020(4) -0.004(4) -0.005(4) -0.003(4)
C18 0.029(5) 0.028(5) 0.029(4) -0.006(4) 0.002(4) -0.008(4)
C19 0.033(5) 0.026(5) 0.031(5) 0.007(4) -0.004(4) -0.010(4)
C20 0.017(4) 0.027(4) 0.012(4) -0.005(3) -0.003(3) -0.003(4)
C21 0.032(5) 0.042(5) 0.022(4) -0.004(4) -0.005(4) -0.016(4)
C22 0.065(7) 0.028(5) 0.019(4) -0.005(4) -0.006(5) -0.015(5)
C23 0.047(6) 0.035(5) 0.024(5) -0.012(4) -0.001(4) -0.001(5)
C24 0.031(5) 0.045(6) 0.022(4) -0.013(4) 0.000(4) -0.008(4)
C25 0.036(5) 0.037(5) 0.014(4) -0.006(4) 0.001(4) -0.016(4)
N1 0.027(4) 0.027(4) 0.024(4) -0.006(3) 0.000(3) -0.007(3)
N2 0.020(4) 0.031(4) 0.019(3) -0.010(3) 0.001(3) -0.011(3)
N3 0.033(4) 0.035(4) 0.021(4) -0.003(3) 0.005(3) -0.012(4)
N4 0.022(4) 0.025(4) 0.021(3) -0.003(3) -0.001(3) -0.004(3)
Hg2 0.02293(19) 0.02776(18) 0.02621(17) -0.00546(13) 0.00012(14) -0.00732(15)
I3 0.0353(4) 0.0271(3) 0.0392(3) -0.0012(2) -0.0062(3) -0.0116(3)
I4 0.0258(3) 0.0403(3) 0.0256(3) -0.0023(2) -0.0018(2) -0.0085(3)
C26 0.023(5) 0.024(4) 0.023(4) -0.005(3) -0.003(4) -0.003(4)
C27 0.023(5) 0.024(4) 0.016(4) -0.005(3) 0.002(3) -0.008(4)
C28 0.029(5) 0.028(5) 0.036(5) -0.010(4) 0.004(4) -0.013(4)
C29 0.027(5) 0.022(4) 0.036(5) -0.010(4) -0.008(4) 0.002(4)
C30 0.035(5) 0.021(4) 0.019(4) -0.004(3) 0.001(4) 0.002(4)
C31 0.026(5) 0.031(5) 0.028(5) -0.005(4) 0.005(4) -0.013(4)
C32 0.022(5) 0.024(4) 0.024(4) -0.013(3) 0.006(4) -0.006(4)
C33 0.020(5) 0.035(5) 0.025(4) -0.001(4) -0.001(4) -0.016(4)
C34 0.015(4) 0.034(5) 0.012(4) 0.005(3) -0.002(3) -0.009(4)
C35 0.020(5) 0.019(4) 0.024(4) 0.001(3) -0.001(4) -0.009(4)
C36 0.020(5) 0.019(4) 0.019(4) 0.003(3) -0.002(4) -0.001(4)
C37 0.034(5) 0.018(4) 0.024(4) 0.001(3) 0.000(4) -0.011(4)
C38 0.024(5) 0.030(5) 0.031(5) 0.004(4) -0.005(4) -0.016(4)
C39 0.020(5) 0.026(4) 0.023(4) 0.000(3) -0.003(4) -0.006(4)
C40 0.024(5) 0.031(5) 0.025(4) -0.007(4) -0.001(4) -0.007(4)
C41 0.031(5) 0.033(5) 0.033(5) -0.003(4) -0.006(4) -0.013(4)
C42 0.019(5) 0.046(5) 0.033(5) -0.010(4) -0.002(4) -0.011(4)
C43 0.036(5) 0.027(5) 0.029(5) -0.001(4) -0.005(4) 0.000(4)
C44 0.023(5) 0.022(4) 0.035(5) -0.005(4) 0.003(4) -0.005(4)
C45 0.010(4) 0.026(4) 0.027(4) -0.010(4) 0.002(3) 0.000(3)
C46 0.029(5) 0.038(5) 0.030(5) -0.015(4) 0.003(4) -0.007(4)
C47 0.030(5) 0.026(5) 0.038(5) -0.010(4) 0.002(4) -0.007(4)
C48 0.024(5) 0.030(5) 0.036(5) -0.004(4) 0.004(4) -0.006(4)
C49 0.017(5) 0.036(5) 0.029(4) -0.011(4) 0.005(4) -0.006(4)
C50 0.015(4) 0.020(4) 0.036(5) -0.005(4) -0.001(4) -0.003(4)
N5 0.021(4) 0.024(4) 0.021(3) -0.005(3) 0.001(3) -0.004(3)
N6 0.019(4) 0.022(3) 0.023(3) -0.003(3) -0.004(3) -0.008(3)
N7 0.022(4) 0.028(4) 0.027(4) -0.007(3) 0.006(3) -0.006(3)
N8 0.035(4) 0.023(4) 0.024(4) -0.009(3) 0.002(3) 0.000(3)

loop_
_atom_type_symbol
_atom_type_description
_atom_type_scat_dispersion_real
_atom_type_scat_dispersion_imag
_atom_type_scat_source
C C 0.0033 0.0016 'International Tables Vol C Tables 4.2.6.8 and 6.1.1.4'
H H 0.0000 0.0000 'International Tables Vol C Tables 4.2.6.8 and 6.1.1.4'
N N 0.0061 0.0033 'International Tables Vol C Tables 4.2.6.8 and 6.1.1.4'
I I -0.4742 1.8119 'International Tables Vol C Tables 4.2.6.8 and 6.1.1.4'
Hg Hg -2.3894 9.2266 'International Tables Vol C Tables 4.2.6.8 and 6.1.1.4'

loop_
_geom_angle_atom_site_label_1
_geom_angle_atom_site_label_2
_geom_angle_atom_site_label_3
_geom_angle
_geom_angle_site_symmetry_1
_geom_angle_site_symmetry_3
_geom_angle_publ_flag
N3 Hg1 N1 83.7(2) 2_656 . ?
N3 Hg1 I2 114.86(17) 2_656 . ?
N1 Hg1 I2 100.19(15) . . ?
N3 Hg1 I1 99.54(16) 2_656 . ?
N1 Hg1 I1 104.32(15) . . ?
I2 Hg1 I1 139.52(2) . . ?
N1 C1 N2 114.4(7) . . ?
C3 C2 C7 122.4(7) . . ?
C3 C2 N2 133.2(7) . . ?
C7 C2 N2 104.4(7) . . ?
C4 C3 C2 116.8(8) . . ?
C3 C4 C5 122.5(8) . . ?
C6 C5 C4 121.0(8) . . ?
C5 C6 C7 117.6(8) . . ?
N1 C7 C2 110.6(7) . . ?
N1 C7 C6 129.8(7) . . ?
C2 C7 C6 119.6(8) . . ?
N2 C8 C9 113.2(6) . . ?
C14 C9 C10 121.8(7) . . ?
C14 C9 C8 119.6(6) . . ?
C10 C9 C8 118.5(7) . . ?
C9 C10 C11 118.1(7) . . ?
C9 C10 C15 121.3(7) . . ?
C11 C10 C15 120.6(6) . . ?
C12 C11 C10 120.4(7) . . ?
C12 C11 C18 120.8(7) . . ?
C10 C11 C18 118.8(7) . . ?
C13 C12 C11 118.6(7) . . ?
C13 C12 C16 118.2(7) . . ?
C11 C12 C16 123.2(7) . . ?
C12 C13 C14 123.0(8) . . ?
C9 C14 C13 118.0(7) . . ?
C9 C14 C17 123.6(7) . . ?
C13 C14 C17 118.4(7) . . ?
N4 C18 C11 112.9(7) . . ?
N3 C19 N4 113.1(7) . . ?
C21 C20 N4 134.1(7) . . ?
C21 C20 C25 122.7(7) . . ?
N4 C20 C25 103.2(6) . . ?
C20 C21 C22 117.2(8) . . ?
C21 C22 C23 121.7(8) . . ?
C24 C23 C22 121.3(8) . . ?
C23 C24 C25 117.3(8) . . ?
N3 C25 C20 110.9(7) . . ?
N3 C25 C24 129.3(7) . . ?
C20 C25 C24 119.7(7) . . ?
C1 N1 C7 104.0(6) . . ?
C1 N1 Hg1 120.3(5) . . ?
C7 N1 Hg1 132.0(5) . . ?
C1 N2 C2 106.6(6) . . ?
C1 N2 C8 126.3(6) . . ?
C2 N2 C8 127.1(6) . . ?
C19 N3 C25 104.5(7) . . ?
C19 N3 Hg1 119.8(5) . 2_656 ?
C25 N3 Hg1 133.2(5) . 2_656 ?
C19 N4 C20 108.3(6) . . ?
C19 N4 C18 124.7(7) . . ?
C20 N4 C18 126.9(6) . . ?
N5 Hg2 N7 87.4(2) . 2_567 ?
N5 Hg2 I4 97.55(14) . . ?
N7 Hg2 I4 115.30(15) 2_567 . ?
N5 Hg2 I3 109.86(14) . . ?
N7 Hg2 I3 96.43(15) 2_567 . ?
I4 Hg2 I3 138.94(2) . . ?
N5 C26 N6 115.3(7) . . ?
N6 C27 C32 105.2(7) . . ?
N6 C27 C28 132.9(7) . . ?
C32 C27 C28 121.9(7) . . ?
C29 C28 C27 116.6(7) . . ?
C28 C29 C30 121.7(8) . . ?
C31 C30 C29 121.5(7) . . ?
C30 C31 C32 118.3(7) . . ?
C31 C32 C27 120.0(8) . . ?
C31 C32 N5 130.0(7) . . ?
C27 C32 N5 109.9(6) . . ?
N6 C33 C34 112.0(6) . . ?
C35 C34 C39 121.3(7) . . ?
C35 C34 C33 120.5(7) . . ?
C39 C34 C33 118.1(7) . . ?
C34 C35 C36 119.8(7) . . ?
C34 C35 C40 120.8(7) . . ?
C36 C35 C40 119.4(7) . . ?
C35 C36 C37 120.2(7) . . ?
C35 C36 C43 120.4(7) . . ?
C37 C36 C43 119.4(7) . . ?
C38 C37 C36 117.6(7) . . ?
C38 C37 C41 119.2(8) . . ?
C36 C37 C41 123.2(7) . . ?
C37 C38 C39 123.4(8) . . ?
C34 C39 C38 117.5(7) . . ?
C34 C39 C42 123.6(7) . . ?
C38 C39 C42 118.8(7) . . ?
N8 C43 C36 114.2(6) . . ?
N7 C44 N8 113.9(7) . . ?
C46 C45 C50 123.2(7) . . ?
C46 C45 N8 131.7(7) . . ?
C50 C45 N8 105.1(6) . . ?
C47 C46 C45 115.7(7) . . ?
C48 C47 C46 121.8(8) . . ?
C47 C48 C49 122.3(8) . . ?
C50 C49 C48 116.6(7) . . ?
C49 C50 C45 120.3(7) . . ?
C49 C50 N7 130.4(7) . . ?
C45 C50 N7 109.2(6) . . ?
C26 N5 C32 103.3(6) . . ?
C26 N5 Hg2 122.3(5) . . ?
C32 N5 Hg2 130.7(5) . . ?
C26 N6 C27 106.3(6) . . ?
C26 N6 C33 126.8(6) . . ?
C27 N6 C33 126.8(6) . . ?
C44 N7 C50 105.4(6) . . ?
C44 N7 Hg2 124.7(5) . 2_567 ?
C50 N7 Hg2 129.6(5) . 2_567 ?
C44 N8 C45 106.4(6) . . ?
C44 N8 C43 125.3(6) . . ?
C45 N8 C43 128.3(6) . . ?

loop_
_geom_bond_atom_site_label_1
_geom_bond_atom_site_label_2
_geom_bond_distance
_geom_bond_site_symmetry_2
_geom_bond_publ_flag
Hg1 N3 2.352(6) 2_656 ?
Hg1 N1 2.452(7) . ?
Hg1 I2 2.6443(6) . ?
Hg1 I1 2.6843(7) . ?
C1 N1 1.314(9) . ?
C1 N2 1.347(9) . ?
C2 C3 1.397(11) . ?
C2 C7 1.397(10) . ?
C2 N2 1.400(9) . ?
C3 C4 1.357(11) . ?
C4 C5 1.399(11) . ?
C5 C6 1.383(11) . ?
C6 C7 1.409(10) . ?
C7 N1 1.393(10) . ?
C8 N2 1.464(9) . ?
C8 C9 1.545(10) . ?
C9 C14 1.369(10) . ?
C9 C10 1.409(10) . ?
C10 C11 1.413(10) . ?
C10 C15 1.501(10) . ?
C11 C12 1.385(10) . ?
C11 C18 1.529(10) . ?
C12 C13 1.381(10) . ?
C12 C16 1.522(10) . ?
C13 C14 1.384(10) . ?
C14 C17 1.524(10) . ?
C18 N4 1.473(9) . ?
C19 N3 1.318(10) . ?
C19 N4 1.348(9) . ?
C20 C21 1.371(10) . ?
C20 N4 1.387(9) . ?
C20 C25 1.414(10) . ?
C21 C22 1.387(11) . ?
C22 C23 1.405(12) . ?
C23 C24 1.390(11) . ?
C24 C25 1.416(11) . ?
C25 N3 1.381(9) . ?
N3 Hg1 2.352(6) 2_656 ?
Hg2 N5 2.385(6) . ?
Hg2 N7 2.392(6) 2_567 ?
Hg2 I4 2.6408(6) . ?
Hg2 I3 2.6848(6) . ?
C26 N5 1.319(9) . ?
C26 N6 1.339(9) . ?
C27 N6 1.391(9) . ?
C27 C32 1.402(10) . ?
C27 C28 1.410(11) . ?
C28 C29 1.366(10) . ?
C29 C30 1.417(11) . ?
C30 C31 1.363(11) . ?
C31 C32 1.394(10) . ?
C32 N5 1.403(9) . ?
C33 N6 1.478(8) . ?
C33 C34 1.535(10) . ?
C34 C35 1.380(10) . ?
C34 C39 1.384(10) . ?
C35 C36 1.402(10) . ?
C35 C40 1.521(10) . ?
C36 C37 1.415(11) . ?
C36 C43 1.517(11) . ?
C37 C38 1.366(11) . ?
C37 C41 1.489(10) . ?
C38 C39 1.407(10) . ?
C39 C42 1.520(11) . ?
C43 N8 1.481(9) . ?
C44 N7 1.303(9) . ?
C44 N8 1.348(9) . ?
C45 C46 1.389(10) . ?
C45 C50 1.394(10) . ?
C45 N8 1.406(9) . ?
C46 C47 1.382(11) . ?
C47 C48 1.381(11) . ?
C48 C49 1.394(10) . ?
C49 C50 1.385(10) . ?
C50 N7 1.399(9) . ?
N7 Hg2 2.392(6) 2_567 ?

loop_
_geom_torsion_atom_site_label_1
_geom_torsion_atom_site_label_2
_geom_torsion_atom_site_label_3
_geom_torsion_atom_site_label_4
_geom_torsion
_geom_torsion_site_symmetry_1
_geom_torsion_site_symmetry_2
_geom_torsion_site_symmetry_3
_geom_torsion_site_symmetry_4
_geom_torsion_publ_flag
C7 C2 C3 C4 -0.2(11) . . . . ?
N2 C2 C3 C4 179.5(7) . . . . ?
C2 C3 C4 C5 -0.1(12) . . . . ?
C3 C4 C5 C6 0.3(12) . . . . ?
C4 C5 C6 C7 -0.2(12) . . . . ?
C3 C2 C7 N1 179.8(7) . . . . ?
N2 C2 C7 N1 0.0(8) . . . . ?
C3 C2 C7 C6 0.3(11) . . . . ?
N2 C2 C7 C6 -179.5(6) . . . . ?
C5 C6 C7 N1 -179.5(7) . . . . ?
C5 C6 C7 C2 -0.1(11) . . . . ?
N2 C8 C9 C14 118.6(8) . . . . ?
N2 C8 C9 C10 -57.1(9) . . . . ?
C14 C9 C10 C11 -2.9(11) . . . . ?
C8 C9 C10 C11 172.6(6) . . . . ?
C14 C9 C10 C15 175.5(7) . . . . ?
C8 C9 C10 C15 -9.0(10) . . . . ?
C9 C10 C11 C12 5.0(10) . . . . ?
C15 C10 C11 C12 -173.4(7) . . . . ?
C9 C10 C11 C18 -176.0(6) . . . . ?
C15 C10 C11 C18 5.6(10) . . . . ?
C10 C11 C12 C13 -2.9(11) . . . . ?
C18 C11 C12 C13 178.1(7) . . . . ?
C10 C11 C12 C16 176.6(7) . . . . ?
C18 C11 C12 C16 -2.4(11) . . . . ?
C11 C12 C13 C14 -1.4(11) . . . . ?
C16 C12 C13 C14 179.0(7) . . . . ?
C10 C9 C14 C13 -1.2(11) . . . . ?
C8 C9 C14 C13 -176.7(7) . . . . ?
C10 C9 C14 C17 178.7(7) . . . . ?
C8 C9 C14 C17 3.2(11) . . . . ?
C12 C13 C14 C9 3.5(11) . . . . ?
C12 C13 C14 C17 -176.4(7) . . . . ?
C12 C11 C18 N4 -50.4(9) . . . . ?
C10 C11 C18 N4 130.6(7) . . . . ?
N4 C20 C21 C22 179.8(8) . . . . ?
C25 C20 C21 C22 -4.1(11) . . . . ?
C20 C21 C22 C23 2.0(12) . . . . ?
C21 C22 C23 C24 -0.5(13) . . . . ?
C22 C23 C24 C25 1.1(12) . . . . ?
C21 C20 C25 N3 -178.1(7) . . . . ?
N4 C20 C25 N3 -1.0(8) . . . . ?
C21 C20 C25 C24 4.8(11) . . . . ?
N4 C20 C25 C24 -178.1(7) . . . . ?
C23 C24 C25 N3 -179.6(8) . . . . ?
C23 C24 C25 C20 -3.1(11) . . . . ?
N2 C1 N1 C7 0.1(8) . . . . ?
N2 C1 N1 Hg1 161.0(5) . . . . ?
C2 C7 N1 C1 -0.1(8) . . . . ?
C6 C7 N1 C1 179.4(8) . . . . ?
C2 C7 N1 Hg1 -157.7(5) . . . . ?
C6 C7 N1 Hg1 21.7(12) . . . . ?
N3 Hg1 N1 C1 -95.6(6) 2_656 . . . ?
I2 Hg1 N1 C1 18.6(5) . . . . ?
I1 Hg1 N1 C1 166.1(5) . . . . ?
N3 Hg1 N1 C7 59.1(6) 2_656 . . . ?
I2 Hg1 N1 C7 173.3(6) . . . . ?
I1 Hg1 N1 C7 -39.2(6) . . . . ?
N1 C1 N2 C2 -0.1(8) . . . . ?
N1 C1 N2 C8 -177.0(6) . . . . ?
C3 C2 N2 C1 -179.8(8) . . . . ?
C7 C2 N2 C1 0.0(8) . . . . ?
C3 C2 N2 C8 -2.8(13) . . . . ?
C7 C2 N2 C8 177.0(6) . . . . ?
C9 C8 N2 C1 131.1(7) . . . . ?
C9 C8 N2 C2 -45.2(10) . . . . ?
N4 C19 N3 C25 -0.3(9) . . . . ?
N4 C19 N3 Hg1 -164.7(5) . . . 2_656 ?
C20 C25 N3 C19 0.8(9) . . . . ?
C24 C25 N3 C19 177.5(8) . . . . ?
C20 C25 N3 Hg1 162.2(5) . . . 2_656 ?
C24 C25 N3 Hg1 -21.1(13) . . . 2_656 ?
N3 C19 N4 C20 -0.3(9) . . . . ?
N3 C19 N4 C18 -177.0(7) . . . . ?
C21 C20 N4 C19 177.4(8) . . . . ?
C25 C20 N4 C19 0.8(8) . . . . ?
C21 C20 N4 C18 -6.0(13) . . . . ?
C25 C20 N4 C18 177.4(7) . . . . ?
C11 C18 N4 C19 122.1(8) . . . . ?
C11 C18 N4 C20 -54.0(10) . . . . ?
N6 C27 C28 C29 179.3(8) . . . . ?
C32 C27 C28 C29 0.1(11) . . . . ?
C27 C28 C29 C30 0.1(11) . . . . ?
C28 C29 C30 C31 0.0(12) . . . . ?
C29 C30 C31 C32 -0.3(12) . . . . ?
C30 C31 C32 C27 0.5(11) . . . . ?
C30 C31 C32 N5 -179.3(7) . . . . ?
N6 C27 C32 C31 -179.8(7) . . . . ?
C28 C27 C32 C31 -0.4(11) . . . . ?
N6 C27 C32 N5 0.1(8) . . . . ?
C28 C27 C32 N5 179.4(7) . . . . ?
N6 C33 C34 C35 -57.9(9) . . . . ?
N6 C33 C34 C39 119.3(7) . . . . ?
C39 C34 C35 C36 -3.3(10) . . . . ?
C33 C34 C35 C36 173.9(6) . . . . ?
C39 C34 C35 C40 176.1(6) . . . . ?
C33 C34 C35 C40 -6.7(10) . . . . ?
C34 C35 C36 C37 3.3(10) . . . . ?
C40 C35 C36 C37 -176.2(6) . . . . ?
C34 C35 C36 C43 -178.0(6) . . . . ?
C40 C35 C36 C43 2.5(10) . . . . ?
C35 C36 C37 C38 -0.6(10) . . . . ?
C43 C36 C37 C38 -179.3(7) . . . . ?
C35 C36 C37 C41 179.1(7) . . . . ?
C43 C36 C37 C41 0.4(10) . . . . ?
C36 C37 C38 C39 -2.2(11) . . . . ?
C41 C37 C38 C39 178.1(7) . . . . ?
C35 C34 C39 C38 0.6(10) . . . . ?
C33 C34 C39 C38 -176.6(6) . . . . ?
C35 C34 C39 C42 -180.0(7) . . . . ?
C33 C34 C39 C42 2.8(10) . . . . ?
C37 C38 C39 C34 2.3(11) . . . . ?
C37 C38 C39 C42 -177.2(7) . . . . ?
C35 C36 C43 N8 121.0(8) . . . . ?
C37 C36 C43 N8 -60.4(9) . . . . ?
C50 C45 C46 C47 -3.0(12) . . . . ?
N8 C45 C46 C47 178.9(8) . . . . ?
C45 C46 C47 C48 1.3(12) . . . . ?
C46 C47 C48 C49 -0.8(13) . . . . ?
C47 C48 C49 C50 1.7(12) . . . . ?
C48 C49 C50 C45 -3.2(11) . . . . ?
C48 C49 C50 N7 179.6(7) . . . . ?
C46 C45 C50 C49 4.1(12) . . . . ?
N8 C45 C50 C49 -177.4(7) . . . . ?
C46 C45 C50 N7 -178.2(7) . . . . ?
N8 C45 C50 N7 0.4(8) . . . . ?
N6 C26 N5 C32 -0.9(8) . . . . ?
N6 C26 N5 Hg2 159.4(5) . . . . ?
C31 C32 N5 C26 -179.7(8) . . . . ?
C27 C32 N5 C26 0.5(8) . . . . ?
C31 C32 N5 Hg2 22.3(11) . . . . ?
C27 C32 N5 Hg2 -157.5(5) . . . . ?
N7 Hg2 N5 C26 -102.6(6) 2_567 . . . ?
I4 Hg2 N5 C26 12.6(6) . . . . ?
I3 Hg2 N5 C26 161.5(5) . . . . ?
N7 Hg2 N5 C32 51.8(6) 2_567 . . . ?
I4 Hg2 N5 C32 167.0(6) . . . . ?
I3 Hg2 N5 C32 -44.1(6) . . . . ?
N5 C26 N6 C27 0.9(8) . . . . ?
N5 C26 N6 C33 -175.2(7) . . . . ?
C32 C27 N6 C26 -0.5(8) . . . . ?
C28 C27 N6 C26 -179.8(8) . . . . ?
C32 C27 N6 C33 175.6(7) . . . . ?
C28 C27 N6 C33 -3.7(13) . . . . ?
C34 C33 N6 C26 127.9(8) . . . . ?
C34 C33 N6 C27 -47.4(10) . . . . ?
N8 C44 N7 C50 0.1(9) . . . . ?
N8 C44 N7 Hg2 -173.9(5) . . . 2_567 ?
C49 C50 N7 C44 177.2(8) . . . . ?
C45 C50 N7 C44 -0.3(9) . . . . ?
C49 C50 N7 Hg2 -9.3(12) . . . 2_567 ?
C45 C50 N7 Hg2 173.3(5) . . . 2_567 ?
N7 C44 N8 C45 0.1(9) . . . . ?
N7 C44 N8 C43 178.0(7) . . . . ?
C46 C45 N8 C44 178.1(8) . . . . ?
C50 C45 N8 C44 -0.3(8) . . . . ?
C46 C45 N8 C43 0.3(14) . . . . ?
C50 C45 N8 C43 -178.1(7) . . . . ?
C36 C43 N8 C44 130.8(8) . . . . ?
C36 C43 N8 C45 -51.8(11) . . . . ?
